data_7031518
loop_
_publ_author_name
'Kong, Wei-Li'
'Chai, Zuo-Yun'
'Wang, Zhong-Xia'

_publ_section_title
;
 Synthesis of N,N,O-chelate zinc and aluminum complexes and their
 catalysis in the ring-opening polymerization of \e-caprolactone and
 rac-lactide.
;
_journal_issue 38
_journal_name_full 'Dalton transactions (Cambridge, England : 2003)'
_journal_page_first 14470
_journal_page_last 14480
_journal_paper_doi 10.1039/c4dt01364f
_journal_volume 43
_journal_year 2014
_chemical_formula_sum 'C36 H50 N6 O2 Zn2'
_chemical_formula_weight 729.56
_chemical_name_systematic
; 
 ? 
;
_space_group_IT_number 78
_symmetry_cell_setting tetragonal
_symmetry_space_group_name_Hall 'P 4cw'
_symmetry_space_group_name_H-M 'P 43'
_atom_sites_solution_hydrogens geom
_atom_sites_solution_primary direct
_atom_sites_solution_secondary difmap
_audit_creation_method SHELXL-97
_cell_angle_alpha 90.00
_cell_angle_beta 90.00
_cell_angle_gamma 90.00
_cell_formula_units_Z 4
_cell_length_a 12.1185(11)
_cell_length_b 12.1185(11)
_cell_length_c 24.9106(19)
_cell_measurement_reflns_used 8457
_cell_measurement_temperature 298(2)
_cell_measurement_theta_max 26.217
_cell_measurement_theta_min 2.474
_cell_volume 3658.3(5)
_computing_cell_refinement 'Bruker SMART'
_computing_data_collection 'Bruker SMART'
_computing_data_reduction 'Bruker SHELXTL'
_computing_molecular_graphics 'Bruker SHELXTL'
_computing_publication_material 'Bruker SHELXTL'
_computing_structure_refinement 'SHELXL-97 (Sheldrick, 1997)'
_computing_structure_solution 'SHELXS-97 (Sheldrick, 1990)'
_diffrn_ambient_temperature 298(2)
_diffrn_measured_fraction_theta_full 0.999
_diffrn_measured_fraction_theta_max 0.999
_diffrn_measurement_device_type 'CCD area detector'
_diffrn_measurement_method 'phi and omega scans'
_diffrn_radiation_monochromator graphite
_diffrn_radiation_source 'fine-focus sealed tube'
_diffrn_radiation_type MoK\a
_diffrn_radiation_wavelength 0.71073
_diffrn_reflns_av_R_equivalents 0.0390
_diffrn_reflns_av_sigmaI/netI 0.0426
_diffrn_reflns_limit_h_max 12
_diffrn_reflns_limit_h_min -14
_diffrn_reflns_limit_k_max 13
_diffrn_reflns_limit_k_min -14
_diffrn_reflns_limit_l_max 29
_diffrn_reflns_limit_l_min -29
_diffrn_reflns_number 19435
_diffrn_reflns_theta_full 25.04
_diffrn_reflns_theta_max 25.04
_diffrn_reflns_theta_min 2.34
_exptl_absorpt_coefficient_mu 1.350
_exptl_absorpt_correction_T_max 0.8657
_exptl_absorpt_correction_T_min 0.7647
_exptl_absorpt_correction_type multi-scan
_exptl_absorpt_process_details sadabs
_exptl_crystal_colour yellow
_exptl_crystal_density_diffrn 1.325
_exptl_crystal_density_method 'not measured'
_exptl_crystal_F_000 1536
_exptl_crystal_size_max 0.21
_exptl_crystal_size_mid 0.13
_exptl_crystal_size_min 0.11
_refine_diff_density_max 0.318
_refine_diff_density_min -0.185
_refine_diff_density_rms 0.046
_refine_ls_abs_structure_details 'Flack H D (1983), Acta Cryst. A39, 876-881'
_refine_ls_abs_structure_Flack -0.015(9)
_refine_ls_extinction_method none
_refine_ls_goodness_of_fit_ref 1.041
_refine_ls_hydrogen_treatment mixed
_refine_ls_matrix_type full
_refine_ls_number_parameters 427
_refine_ls_number_reflns 6444
_refine_ls_number_restraints 1
_refine_ls_restrained_S_all 1.041
_refine_ls_R_factor_all 0.0404
_refine_ls_R_factor_gt 0.0311
_refine_ls_shift/su_max 0.001
_refine_ls_shift/su_mean 0.000
_refine_ls_structure_factor_coef Fsqd
_refine_ls_weighting_details 'calc w=1/[\s^2^(Fo^2^)+(0.0307P)^2^+0.0000P] where P=(Fo^2^+2Fc^2^)/3'
_refine_ls_weighting_scheme calc
_refine_ls_wR_factor_gt 0.0634
_refine_ls_wR_factor_ref 0.0654
_reflns_number_gt 5513
_reflns_number_total 6444
_reflns_threshold_expression >2sigma(I)
_cod_data_source_file c4dt01364f2.cif
_cod_data_source_block 110119a
_cod_depositor_comments
;
The following automatic conversions were performed:

'_symmetry_cell_setting' value 'Tetragonal' changed to 'tetragonal'
according to
/usr/data/users/saulius/crontab/automatic-downloads/rss-feeds/RSC/lib/dictionaries/cif_core.dic
dictionary named 'cif_core.dic' version 2.4.2 from 2011-04-26.

Automatic conversion script
Id: cif_fix_values 2281 2013-09-26 08:29:07Z andrius 

 Adding full bibliography for 7031517--7031520.cif.
;
_cod_original_sg_symbol_H-M P4(3)
_cod_database_code 7031518

loop_
_symmetry_equiv_pos_as_xyz
'x, y, z'
'-x, -y, z+1/2'
'-y, x, z+3/4'
'y, -x, z+1/4'

loop_
_atom_site_label
_atom_site_type_symbol
_atom_site_fract_x
_atom_site_fract_y
_atom_site_fract_z
_atom_site_U_iso_or_equiv
_atom_site_adp_type
_atom_site_occupancy
_atom_site_symmetry_multiplicity
_atom_site_calc_flag
_atom_site_refinement_flags
Zn1 Zn 1.09091(3) 0.50568(3) 0.038804(15) 0.03665(10) Uani 1 1 d .
Zn2 Zn 0.96354(3) 0.47593(3) 0.163549(15) 0.03880(10) Uani 1 1 d .
N1 N 0.8156(2) 0.5274(2) 0.12126(11) 0.0378(7) Uani 1 1 d .
N2 N 0.8219(2) 0.6830(2) 0.17453(11) 0.0431(7) Uani 1 1 d .
N3 N 0.9110(2) 0.6365(2) 0.19837(11) 0.0425(7) Uani 1 1 d .
N4 N 1.0238(2) 0.6580(2) 0.06359(10) 0.0335(6) Uani 1 1 d .
N5 N 1.1536(2) 0.6528(2) 0.13265(10) 0.0392(7) Uani 1 1 d .
N6 N 1.1277(2) 0.5522(2) 0.15439(10) 0.0375(6) Uani 1 1 d .
O1 O 1.00362(17) 0.40290(17) 0.08866(8) 0.0366(5) Uani 1 1 d .
O2 O 0.99081(19) 0.49985(19) -0.02411(9) 0.0458(6) Uani 1 1 d .
C1 C 0.7606(3) 0.6156(3) 0.13792(13) 0.0405(8) Uani 1 1 d .
C2 C 0.6540(3) 0.6394(3) 0.12430(17) 0.0603(11) Uani 1 1 d .
H2 H 0.6184 0.7018 0.1374 0.072 Uiso 1 1 calc R
C3 C 0.6012(3) 0.5665(3) 0.09013(17) 0.0614(11) Uani 1 1 d .
H3 H 0.5289 0.5796 0.0795 0.074 Uiso 1 1 calc R
C4 C 0.6560(3) 0.4755(3) 0.07215(16) 0.0530(9) Uani 1 1 d .
H4 H 0.6203 0.4264 0.0493 0.064 Uiso 1 1 calc R
C5 C 0.7643(3) 0.4549(3) 0.08740(14) 0.0406(8) Uani 1 1 d .
C6 C 0.8197(3) 0.3560(3) 0.07001(14) 0.0428(8) Uani 1 1 d .
H6 H 0.7740 0.3009 0.0566 0.051 Uiso 1 1 calc R
C7 C 0.9274(3) 0.3323(3) 0.07042(14) 0.0385(8) Uani 1 1 d .
C8 C 0.9741(3) 0.2217(3) 0.05158(14) 0.0464(9) Uani 1 1 d .
C9 C 1.0550(3) 0.2396(3) 0.00593(17) 0.0642(11) Uani 1 1 d .
H9A H 1.1171 0.2812 0.0187 0.096 Uiso 1 1 calc R
H9B H 1.0193 0.2795 -0.0225 0.096 Uiso 1 1 calc R
H9C H 1.0798 0.1695 -0.0073 0.096 Uiso 1 1 calc R
C10 C 0.8854(3) 0.1426(3) 0.03151(19) 0.0649(11) Uani 1 1 d .
H10A H 0.9196 0.0765 0.0183 0.097 Uiso 1 1 calc R
H10B H 0.8444 0.1770 0.0031 0.097 Uiso 1 1 calc R
H10C H 0.8364 0.1244 0.0605 0.097 Uiso 1 1 calc R
C11 C 1.0344(4) 0.1698(3) 0.09866(18) 0.0664(12) Uani 1 1 d .
H11A H 0.9833 0.1568 0.1274 0.100 Uiso 1 1 calc R
H11B H 1.0916 0.2187 0.1107 0.100 Uiso 1 1 calc R
H11C H 1.0665 0.1010 0.0876 0.100 Uiso 1 1 calc R
C12 C 0.7179(4) 0.8654(3) 0.17428(17) 0.0679(12) Uani 1 1 d .
H12A H 0.6469 0.8443 0.1880 0.102 Uiso 1 1 calc R
H12B H 0.7162 0.8640 0.1358 0.102 Uiso 1 1 calc R
H12C H 0.7355 0.9385 0.1863 0.102 Uiso 1 1 calc R
C13 C 0.8034(3) 0.7864(3) 0.19409(14) 0.0507(10) Uani 1 1 d .
C14 C 0.8804(3) 0.8023(3) 0.23187(15) 0.0565(10) Uani 1 1 d .
H14 H 0.8886 0.8653 0.2528 0.068 Uiso 1 1 calc R
C15 C 0.9461(3) 0.7083(3) 0.23426(14) 0.0495(9) Uani 1 1 d .
C16 C 1.0425(4) 0.6823(4) 0.26831(15) 0.0663(12) Uani 1 1 d .
H16A H 1.0538 0.6039 0.2690 0.099 Uiso 1 1 calc R
H16B H 1.0294 0.7084 0.3041 0.099 Uiso 1 1 calc R
H16C H 1.1069 0.7177 0.2539 0.099 Uiso 1 1 calc R
C17 C 1.0716(3) 0.7134(3) 0.10448(13) 0.0356(8) Uani 1 1 d .
C18 C 1.0438(3) 0.8166(3) 0.12014(14) 0.0456(9) Uani 1 1 d .
H18 H 1.0799 0.8511 0.1485 0.055 Uiso 1 1 calc R
C19 C 0.9603(3) 0.8687(3) 0.09279(14) 0.0481(9) Uani 1 1 d .
H19 H 0.9395 0.9400 0.1022 0.058 Uiso 1 1 calc R
C20 C 0.9081(3) 0.8154(3) 0.05173(14) 0.0454(9) Uani 1 1 d .
H20 H 0.8512 0.8507 0.0334 0.054 Uiso 1 1 calc R
C21 C 0.9391(2) 0.7081(2) 0.03675(14) 0.0368(7) Uani 1 1 d .
C22 C 0.8818(3) 0.6559(3) -0.00617(14) 0.0415(8) Uani 1 1 d .
H22 H 0.8177 0.6911 -0.0175 0.050 Uiso 1 1 calc R
C23 C 0.9078(3) 0.5615(3) -0.03291(14) 0.0415(8) Uani 1 1 d .
C24 C 0.8365(3) 0.5256(3) -0.08227(16) 0.0549(9) Uani 1 1 d .
C25 C 0.8489(4) 0.4007(4) -0.0903(2) 0.0843(14) Uani 1 1 d .
H25A H 0.8301 0.3633 -0.0576 0.126 Uiso 1 1 calc R
H25B H 0.9238 0.3840 -0.0997 0.126 Uiso 1 1 calc R
H25C H 0.8005 0.3768 -0.1185 0.126 Uiso 1 1 calc R
C26 C 0.8816(5) 0.5835(5) -0.13093(18) 0.113(2) Uani 1 1 d .
H26A H 0.8480 0.5537 -0.1627 0.169 Uiso 1 1 calc R
H26B H 0.9600 0.5729 -0.1326 0.169 Uiso 1 1 calc R
H26C H 0.8656 0.6609 -0.1286 0.169 Uiso 1 1 calc R
C27 C 0.7166(4) 0.5499(5) -0.0752(2) 0.1012(18) Uani 1 1 d .
H27A H 0.7046 0.6280 -0.0779 0.152 Uiso 1 1 calc R
H27B H 0.6929 0.5245 -0.0406 0.152 Uiso 1 1 calc R
H27C H 0.6751 0.5128 -0.1027 0.152 Uiso 1 1 calc R
C28 C 1.3133(3) 0.7813(4) 0.12149(18) 0.0715(12) Uani 1 1 d .
H28A H 1.3056 0.7837 0.0831 0.107 Uiso 1 1 calc R
H28B H 1.3902 0.7810 0.1307 0.107 Uiso 1 1 calc R
H28C H 1.2785 0.8449 0.1370 0.107 Uiso 1 1 calc R
C29 C 1.2601(3) 0.6798(3) 0.14249(14) 0.0493(9) Uani 1 1 d .
C30 C 1.3037(3) 0.5940(3) 0.17093(15) 0.0543(10) Uani 1 1 d .
H30 H 1.3758 0.5878 0.1833 0.065 Uiso 1 1 calc R
C31 C 1.2197(3) 0.5179(3) 0.17773(13) 0.0440(9) Uani 1 1 d .
C32 C 1.2250(4) 0.4086(4) 0.20575(17) 0.0690(12) Uani 1 1 d .
H32A H 1.1891 0.4141 0.2400 0.103 Uiso 1 1 calc R
H32B H 1.3007 0.3879 0.2109 0.103 Uiso 1 1 calc R
H32C H 1.1885 0.3538 0.1843 0.103 Uiso 1 1 calc R
C33 C 1.2513(3) 0.4901(3) 0.02478(16) 0.0565(10) Uani 1 1 d .
H33A H 1.2599 0.4782 -0.0135 0.068 Uiso 1 1 calc R
H33B H 1.2850 0.5609 0.0328 0.068 Uiso 1 1 calc R
C34 C 1.3175(4) 0.4053(4) 0.05212(19) 0.0847(14) Uani 1 1 d .
H34A H 1.3122 0.4153 0.0903 0.127 Uiso 1 1 calc R
H34B H 1.3933 0.4119 0.0412 0.127 Uiso 1 1 calc R
H34C H 1.2904 0.3335 0.0427 0.127 Uiso 1 1 calc R
C35 C 0.9276(4) 0.3652(3) 0.21990(16) 0.0631(12) Uani 1 1 d .
H35A H 0.9027 0.2977 0.2028 0.076 Uiso 1 1 calc R
H35B H 0.9939 0.3482 0.2401 0.076 Uiso 1 1 calc R
C36 C 0.8394(4) 0.4054(4) 0.2581(2) 0.0926(17) Uani 1 1 d .
H36A H 0.8659 0.4691 0.2771 0.139 Uiso 1 1 calc R
H36B H 0.8220 0.3480 0.2833 0.139 Uiso 1 1 calc R
H36C H 0.7744 0.4247 0.2382 0.139 Uiso 1 1 calc R

loop_
_atom_site_aniso_label
_atom_site_aniso_U_11
_atom_site_aniso_U_22
_atom_site_aniso_U_33
_atom_site_aniso_U_23
_atom_site_aniso_U_13
_atom_site_aniso_U_12
Zn1 0.0354(2) 0.0376(2) 0.0370(2) -0.00064(18) -0.00066(18) 0.00113(17)
Zn2 0.0468(2) 0.0351(2) 0.0345(2) 0.00506(18) 0.00090(19) 0.00208(18)
N1 0.0395(16) 0.0358(16) 0.0382(16) 0.0032(13) 0.0064(13) 0.0021(13)
N2 0.0510(18) 0.0376(16) 0.0408(18) -0.0028(13) 0.0069(14) 0.0108(13)
N3 0.0527(19) 0.0343(16) 0.0405(17) 0.0025(13) 0.0020(14) 0.0036(13)
N4 0.0339(15) 0.0314(15) 0.0351(15) 0.0031(12) -0.0011(12) -0.0011(12)
N5 0.0423(17) 0.0423(17) 0.0329(16) -0.0005(13) -0.0050(13) -0.0029(13)
N6 0.0427(16) 0.0337(15) 0.0362(16) -0.0009(12) -0.0034(13) 0.0025(12)
O1 0.0431(13) 0.0329(13) 0.0338(14) -0.0023(10) 0.0039(10) -0.0020(10)
O2 0.0479(15) 0.0484(14) 0.0411(14) -0.0026(11) -0.0118(11) 0.0028(10)
C1 0.046(2) 0.042(2) 0.0337(19) 0.0055(15) 0.0046(16) 0.0051(16)
C2 0.052(3) 0.056(3) 0.073(3) -0.005(2) 0.002(2) 0.0191(19)
C3 0.046(2) 0.067(3) 0.071(3) 0.001(2) -0.005(2) 0.011(2)
C4 0.045(2) 0.058(2) 0.056(2) 0.0003(19) -0.0051(18) 0.0013(19)
C5 0.041(2) 0.039(2) 0.042(2) 0.0033(16) 0.0055(16) -0.0053(16)
C6 0.045(2) 0.038(2) 0.045(2) -0.0040(16) 0.0019(16) -0.0080(16)
C7 0.044(2) 0.0320(19) 0.040(2) 0.0023(15) 0.0032(16) -0.0040(15)
C8 0.056(2) 0.0326(18) 0.051(2) -0.0020(16) -0.0020(17) 0.0015(16)
C9 0.071(3) 0.050(2) 0.071(3) -0.014(2) 0.014(2) 0.013(2)
C10 0.070(3) 0.039(2) 0.086(3) -0.012(2) -0.003(2) -0.0023(18)
C11 0.085(3) 0.039(2) 0.075(3) 0.0004(19) -0.011(3) 0.009(2)
C12 0.091(3) 0.050(2) 0.063(3) -0.005(2) 0.008(2) 0.027(2)
C13 0.069(3) 0.041(2) 0.042(2) -0.0036(17) 0.0168(19) 0.0098(18)
C14 0.079(3) 0.046(2) 0.044(2) -0.0136(18) 0.008(2) 0.005(2)
C15 0.066(2) 0.047(2) 0.036(2) -0.0011(17) 0.0033(18) -0.0034(18)
C16 0.079(3) 0.071(3) 0.049(2) -0.009(2) -0.011(2) -0.009(2)
C17 0.0398(19) 0.035(2) 0.0318(17) 0.0018(14) 0.0023(15) -0.0078(15)
C18 0.059(2) 0.036(2) 0.042(2) -0.0022(17) 0.0020(17) -0.0075(17)
C19 0.063(2) 0.030(2) 0.051(2) 0.0003(16) 0.0104(19) 0.0025(17)
C20 0.047(2) 0.038(2) 0.052(2) 0.0092(17) 0.0055(17) 0.0079(16)
C21 0.0343(17) 0.0338(17) 0.0422(19) 0.0063(16) 0.0043(17) -0.0042(14)
C22 0.0372(19) 0.046(2) 0.042(2) 0.0064(17) -0.0030(16) 0.0044(15)
C23 0.040(2) 0.048(2) 0.037(2) 0.0083(16) -0.0041(16) -0.0096(17)
C24 0.057(2) 0.060(2) 0.047(2) 0.005(2) -0.017(2) -0.0121(18)
C25 0.092(3) 0.080(3) 0.081(3) -0.020(3) -0.040(3) -0.012(3)
C26 0.152(5) 0.140(5) 0.045(3) 0.024(3) -0.027(3) -0.070(4)
C27 0.064(3) 0.136(5) 0.103(4) -0.035(4) -0.042(3) 0.007(3)
C28 0.062(3) 0.074(3) 0.078(3) 0.004(2) -0.006(2) -0.023(2)
C29 0.051(2) 0.058(2) 0.038(2) -0.0061(18) -0.0090(17) -0.0131(19)
C30 0.042(2) 0.073(3) 0.048(2) -0.005(2) -0.0159(18) 0.0004(19)
C31 0.044(2) 0.050(2) 0.037(2) -0.0036(16) -0.0069(16) 0.0067(17)
C32 0.064(3) 0.072(3) 0.070(3) 0.011(2) -0.014(2) 0.019(2)
C33 0.038(2) 0.069(3) 0.062(3) 0.002(2) 0.0109(18) 0.0050(18)
C34 0.069(3) 0.111(4) 0.073(3) -0.009(3) -0.003(2) 0.022(3)
C35 0.085(3) 0.053(2) 0.052(2) 0.020(2) 0.020(2) 0.014(2)
C36 0.120(4) 0.073(3) 0.084(4) 0.023(3) 0.039(3) -0.008(3)

loop_
_atom_type_symbol
_atom_type_description
_atom_type_scat_dispersion_real
_atom_type_scat_dispersion_imag
_atom_type_scat_source
C C 0.0033 0.0016 'International Tables Vol C Tables 4.2.6.8 and 6.1.1.4'
H H 0.0000 0.0000 'International Tables Vol C Tables 4.2.6.8 and 6.1.1.4'
N N 0.0061 0.0033 'International Tables Vol C Tables 4.2.6.8 and 6.1.1.4'
O O 0.0106 0.0060 'International Tables Vol C Tables 4.2.6.8 and 6.1.1.4'
Zn Zn 0.2839 1.4301 'International Tables Vol C Tables 4.2.6.8 and 6.1.1.4'

loop_
_geom_angle_atom_site_label_1
_geom_angle_atom_site_label_2
_geom_angle_atom_site_label_3
_geom_angle
O2 Zn1 C33 117.18(14)
O2 Zn1 O1 98.12(9)
C33 Zn1 O1 123.64(13)
O2 Zn1 N4 91.53(10)
C33 Zn1 N4 120.81(14)
O1 Zn1 N4 98.94(9)
C35 Zn2 O1 112.90(13)
C35 Zn2 N1 110.82(15)
O1 Zn2 N1 83.23(9)
C35 Zn2 N6 123.55(15)
O1 Zn2 N6 82.95(9)
N1 Zn2 N6 125.06(9)
C35 Zn2 N3 104.60(14)
O1 Zn2 N3 140.70(9)
N1 Zn2 N3 72.62(10)
N6 Zn2 N3 86.12(10)
C1 N1 C5 118.8(3)
C1 N1 Zn2 119.7(2)
C5 N1 Zn2 119.4(2)
N3 N2 C13 110.9(3)
N3 N2 C1 117.1(3)
C13 N2 C1 131.8(3)
C15 N3 N2 106.3(3)
C15 N3 Zn2 138.5(3)
N2 N3 Zn2 114.9(2)
C17 N4 C21 118.1(3)
C17 N4 Zn1 119.3(2)
C21 N4 Zn1 122.3(2)
C29 N5 N6 111.2(3)
C29 N5 C17 129.1(3)
N6 N5 C17 119.7(3)
C31 N6 N5 105.1(3)
C31 N6 Zn2 125.6(2)
N5 N6 Zn2 128.31(19)
C7 O1 Zn1 122.56(19)
C7 O1 Zn2 114.03(19)
Zn1 O1 Zn2 113.39(9)
C23 O2 Zn1 126.8(2)
N1 C1 C2 124.6(3)
N1 C1 N2 113.4(3)
C2 C1 N2 121.9(3)
C1 C2 C3 117.1(4)
C1 C2 H2 121.5
C3 C2 H2 121.5
C4 C3 C2 119.6(4)
C4 C3 H3 120.2
C2 C3 H3 120.2
C3 C4 C5 121.0(4)
C3 C4 H4 119.5
C5 C4 H4 119.5
N1 C5 C4 118.9(3)
N1 C5 C6 120.5(3)
C4 C5 C6 120.5(3)
C7 C6 C5 129.2(3)
C7 C6 H6 115.4
C5 C6 H6 115.4
C6 C7 O1 122.6(3)
C6 C7 C8 123.2(3)
O1 C7 C8 114.2(3)
C9 C8 C11 109.1(3)
C9 C8 C10 107.4(3)
C11 C8 C10 109.4(3)
C9 C8 C7 110.1(3)
C11 C8 C7 107.7(3)
C10 C8 C7 113.1(3)
C8 C9 H9A 109.5
C8 C9 H9B 109.5
H9A C9 H9B 109.5
C8 C9 H9C 109.5
H9A C9 H9C 109.5
H9B C9 H9C 109.5
C8 C10 H10A 109.5
C8 C10 H10B 109.5
H10A C10 H10B 109.5
C8 C10 H10C 109.5
H10A C10 H10C 109.5
H10B C10 H10C 109.5
C8 C11 H11A 109.5
C8 C11 H11B 109.5
H11A C11 H11B 109.5
C8 C11 H11C 109.5
H11A C11 H11C 109.5
H11B C11 H11C 109.5
C13 C12 H12A 109.5
C13 C12 H12B 109.5
H12A C12 H12B 109.5
C13 C12 H12C 109.5
H12A C12 H12C 109.5
H12B C12 H12C 109.5
C14 C13 N2 105.6(3)
C14 C13 C12 128.6(4)
N2 C13 C12 125.8(4)
C13 C14 C15 108.1(3)
C13 C14 H14 125.9
C15 C14 H14 125.9
N3 C15 C14 109.1(3)
N3 C15 C16 120.3(3)
C14 C15 C16 130.6(4)
C15 C16 H16A 109.5
C15 C16 H16B 109.5
H16A C16 H16B 109.5
C15 C16 H16C 109.5
H16A C16 H16C 109.5
H16B C16 H16C 109.5
N4 C17 C18 124.7(3)
N4 C17 N5 114.6(3)
C18 C17 N5 120.7(3)
C17 C18 C19 117.8(3)
C17 C18 H18 121.1
C19 C18 H18 121.1
C20 C19 C18 119.7(3)
C20 C19 H19 120.1
C18 C19 H19 120.1
C19 C20 C21 120.9(3)
C19 C20 H20 119.6
C21 C20 H20 119.6
N4 C21 C20 118.8(3)
N4 C21 C22 122.4(3)
C20 C21 C22 118.7(3)
C23 C22 C21 128.9(3)
C23 C22 H22 115.5
C21 C22 H22 115.5
O2 C23 C22 126.3(3)
O2 C23 C24 114.1(3)
C22 C23 C24 119.4(3)
C27 C24 C26 110.9(4)
C27 C24 C25 107.8(4)
C26 C24 C25 108.7(4)
C27 C24 C23 113.0(4)
C26 C24 C23 107.6(3)
C25 C24 C23 108.8(3)
C24 C25 H25A 109.5
C24 C25 H25B 109.5
H25A C25 H25B 109.5
C24 C25 H25C 109.5
H25A C25 H25C 109.5
H25B C25 H25C 109.5
C24 C26 H26A 109.5
C24 C26 H26B 109.5
H26A C26 H26B 109.5
C24 C26 H26C 109.5
H26A C26 H26C 109.5
H26B C26 H26C 109.5
C24 C27 H27A 109.5
C24 C27 H27B 109.5
H27A C27 H27B 109.5
C24 C27 H27C 109.5
H27A C27 H27C 109.5
H27B C27 H27C 109.5
C29 C28 H28A 109.5
C29 C28 H28B 109.5
H28A C28 H28B 109.5
C29 C28 H28C 109.5
H28A C28 H28C 109.5
H28B C28 H28C 109.5
N5 C29 C30 106.2(3)
N5 C29 C28 123.4(3)
C30 C29 C28 130.3(4)
C29 C30 C31 106.7(3)
C29 C30 H30 126.7
C31 C30 H30 126.7
N6 C31 C30 110.9(3)
N6 C31 C32 121.2(3)
C30 C31 C32 127.9(3)
C31 C32 H32A 109.5
C31 C32 H32B 109.5
H32A C32 H32B 109.5
C31 C32 H32C 109.5
H32A C32 H32C 109.5
H32B C32 H32C 109.5
C34 C33 Zn1 121.3(3)
C34 C33 H33A 107.0
Zn1 C33 H33A 107.0
C34 C33 H33B 107.0
Zn1 C33 H33B 107.0
H33A C33 H33B 106.7
C33 C34 H34A 109.5
C33 C34 H34B 109.5
H34A C34 H34B 109.5
C33 C34 H34C 109.5
H34A C34 H34C 109.5
H34B C34 H34C 109.5
C36 C35 Zn2 112.4(3)
C36 C35 H35A 109.1
Zn2 C35 H35A 109.1
C36 C35 H35B 109.1
Zn2 C35 H35B 109.1
H35A C35 H35B 107.9
C35 C36 H36A 109.5
C35 C36 H36B 109.5
H36A C36 H36B 109.5
C35 C36 H36C 109.5
H36A C36 H36C 109.5
H36B C36 H36C 109.5

loop_
_geom_bond_atom_site_label_1
_geom_bond_atom_site_label_2
_geom_bond_distance
Zn1 O2 1.983(2)
Zn1 C33 1.984(3)
Zn1 O1 2.052(2)
Zn1 N4 2.110(3)
Zn2 C35 1.990(4)
Zn2 O1 2.121(2)
Zn2 N1 2.171(3)
Zn2 N6 2.206(3)
Zn2 N3 2.223(3)
N1 C1 1.327(4)
N1 C5 1.368(4)
N2 N3 1.355(4)
N2 C13 1.363(4)
N2 C1 1.432(4)
N3 C15 1.318(4)
N4 C17 1.350(4)
N4 C21 1.367(4)
N5 C29 1.354(4)
N5 N6 1.371(4)
N5 C17 1.421(4)
N6 C31 1.323(4)
O1 C7 1.339(4)
O2 C23 1.272(4)
C1 C2 1.366(5)
C2 C3 1.383(5)
C2 H2 0.9300
C3 C4 1.363(5)
C3 H3 0.9300
C4 C5 1.389(5)
C4 H4 0.9300
C5 C6 1.440(5)
C6 C7 1.337(4)
C6 H6 0.9300
C7 C8 1.528(5)
C8 C9 1.517(5)
C8 C11 1.519(5)
C8 C10 1.524(5)
C9 H9A 0.9600
C9 H9B 0.9600
C9 H9C 0.9600
C10 H10A 0.9600
C10 H10B 0.9600
C10 H10C 0.9600
C11 H11A 0.9600
C11 H11B 0.9600
C11 H11C 0.9600
C12 C13 1.494(5)
C12 H12A 0.9600
C12 H12B 0.9600
C12 H12C 0.9600
C13 C14 1.340(5)
C14 C15 1.391(5)
C14 H14 0.9300
C15 C16 1.477(5)
C16 H16A 0.9600
C16 H16B 0.9600
C16 H16C 0.9600
C17 C18 1.353(4)
C18 C19 1.373(5)
C18 H18 0.9300
C19 C20 1.365(5)
C19 H19 0.9300
C20 C21 1.404(4)
C20 H20 0.9300
C21 C22 1.424(5)
C22 C23 1.361(5)
C22 H22 0.9300
C23 C24 1.564(5)
C24 C27 1.493(6)
C24 C26 1.504(6)
C24 C25 1.533(5)
C25 H25A 0.9600
C25 H25B 0.9600
C25 H25C 0.9600
C26 H26A 0.9600
C26 H26B 0.9600
C26 H26C 0.9600
C27 H27A 0.9600
C27 H27B 0.9600
C27 H27C 0.9600
C28 C29 1.484(5)
C28 H28A 0.9600
C28 H28B 0.9600
C28 H28C 0.9600
C29 C30 1.365(5)
C30 C31 1.384(5)
C30 H30 0.9300
C31 C32 1.498(5)
C32 H32A 0.9600
C32 H32B 0.9600
C32 H32C 0.9600
C33 C34 1.471(6)
C33 H33A 0.9700
C33 H33B 0.9700
C34 H34A 0.9600
C34 H34B 0.9600
C34 H34C 0.9600
C35 C36 1.512(6)
C35 H35A 0.9700
C35 H35B 0.9700
C36 H36A 0.9600
C36 H36B 0.9600
C36 H36C 0.9600

loop_
_geom_torsion_atom_site_label_1
_geom_torsion_atom_site_label_2
_geom_torsion_atom_site_label_3
_geom_torsion_atom_site_label_4
_geom_torsion
C35 Zn2 N1 C1 92.6(3)
O1 Zn2 N1 C1 -155.4(2)
N6 Zn2 N1 C1 -79.0(3)
N3 Zn2 N1 C1 -6.8(2)
C35 Zn2 N1 C5 -70.5(3)
O1 Zn2 N1 C5 41.5(2)
N6 Zn2 N1 C5 117.9(2)
N3 Zn2 N1 C5 -169.9(2)
C13 N2 N3 C15 2.3(4)
C1 N2 N3 C15 -173.1(3)
C13 N2 N3 Zn2 -172.9(2)
C1 N2 N3 Zn2 11.7(3)
C35 Zn2 N3 C15 76.3(4)
O1 Zn2 N3 C15 -121.3(3)
N1 Zn2 N3 C15 -176.0(4)
N6 Zn2 N3 C15 -47.4(4)
C35 Zn2 N3 N2 -110.6(3)
O1 Zn2 N3 N2 51.8(3)
N1 Zn2 N3 N2 -3.0(2)
N6 Zn2 N3 N2 125.7(2)
O2 Zn1 N4 C17 -172.2(2)
C33 Zn1 N4 C17 -49.0(3)
O1 Zn1 N4 C17 89.3(2)
O2 Zn1 N4 C21 1.9(2)
C33 Zn1 N4 C21 125.1(2)
O1 Zn1 N4 C21 -96.5(2)
C29 N5 N6 C31 0.1(3)
C17 N5 N6 C31 -179.7(3)
C29 N5 N6 Zn2 169.1(2)
C17 N5 N6 Zn2 -10.6(4)
C35 Zn2 N6 C31 13.3(3)
O1 Zn2 N6 C31 -99.6(3)
N1 Zn2 N6 C31 -176.1(2)
N3 Zn2 N6 C31 118.3(3)
C35 Zn2 N6 N5 -153.7(3)
O1 Zn2 N6 N5 93.5(2)
N1 Zn2 N6 N5 16.9(3)
N3 Zn2 N6 N5 -48.7(2)
O2 Zn1 O1 C7 19.0(2)
C33 Zn1 O1 C7 -111.5(3)
N4 Zn1 O1 C7 111.8(2)
O2 Zn1 O1 Zn2 -124.43(11)
C33 Zn1 O1 Zn2 105.10(17)
N4 Zn1 O1 Zn2 -31.58(12)
C35 Zn2 O1 C7 53.4(3)
N1 Zn2 O1 C7 -56.3(2)
N6 Zn2 O1 C7 177.0(2)
N3 Zn2 O1 C7 -108.0(2)
C35 Zn2 O1 Zn1 -159.95(15)
N1 Zn2 O1 Zn1 90.27(11)
N6 Zn2 O1 Zn1 -36.42(11)
N3 Zn2 O1 Zn1 38.59(19)
C33 Zn1 O2 C23 -137.7(3)
O1 Zn1 O2 C23 87.7(3)
N4 Zn1 O2 C23 -11.5(3)
C5 N1 C1 C2 1.0(5)
Zn2 N1 C1 C2 -162.1(3)
C5 N1 C1 N2 178.0(3)
Zn2 N1 C1 N2 14.8(4)
N3 N2 C1 N1 -17.3(4)
C13 N2 C1 N1 168.5(3)
N3 N2 C1 C2 159.8(3)
C13 N2 C1 C2 -14.4(5)
N1 C1 C2 C3 -1.0(6)
N2 C1 C2 C3 -177.7(3)
C1 C2 C3 C4 0.5(6)
C2 C3 C4 C5 -0.3(6)
C1 N1 C5 C4 -0.7(5)
Zn2 N1 C5 C4 162.5(3)
C1 N1 C5 C6 -177.7(3)
Zn2 N1 C5 C6 -14.4(4)
C3 C4 C5 N1 0.4(5)
C3 C4 C5 C6 177.3(4)
N1 C5 C6 C7 -18.9(5)
C4 C5 C6 C7 164.3(4)
C5 C6 C7 O1 0.2(6)
C5 C6 C7 C8 178.6(3)
Zn1 O1 C7 C6 -96.3(4)
Zn2 O1 C7 C6 46.9(4)
Zn1 O1 C7 C8 85.2(3)
Zn2 O1 C7 C8 -131.7(2)
C6 C7 C8 C9 121.1(4)
O1 C7 C8 C9 -60.4(4)
C6 C7 C8 C11 -120.0(4)
O1 C7 C8 C11 58.5(4)
C6 C7 C8 C10 1.0(5)
O1 C7 C8 C10 179.5(3)
N3 N2 C13 C14 -1.9(4)
C1 N2 C13 C14 172.6(3)
N3 N2 C13 C12 175.1(3)
C1 N2 C13 C12 -10.5(6)
N2 C13 C14 C15 0.8(4)
C12 C13 C14 C15 -176.1(4)
N2 N3 C15 C14 -1.7(4)
Zn2 N3 C15 C14 171.7(3)
N2 N3 C15 C16 179.1(3)
Zn2 N3 C15 C16 -7.4(6)
C13 C14 C15 N3 0.6(4)
C13 C14 C15 C16 179.6(4)
C21 N4 C17 C18 -1.8(5)
Zn1 N4 C17 C18 172.6(3)
C21 N4 C17 N5 175.8(3)
Zn1 N4 C17 N5 -9.8(4)
C29 N5 C17 N4 124.9(4)
N6 N5 C17 N4 -55.5(4)
C29 N5 C17 C18 -57.4(5)
N6 N5 C17 C18 122.3(3)
N4 C17 C18 C19 0.5(5)
N5 C17 C18 C19 -177.0(3)
C17 C18 C19 C20 0.7(5)
C18 C19 C20 C21 -0.5(5)
C17 N4 C21 C20 1.9(4)
Zn1 N4 C21 C20 -172.3(2)
C17 N4 C21 C22 -178.7(3)
Zn1 N4 C21 C22 7.1(4)
C19 C20 C21 N4 -0.8(5)
C19 C20 C21 C22 179.7(3)
N4 C21 C22 C23 -10.8(5)
C20 C21 C22 C23 168.6(3)
Zn1 O2 C23 C22 12.4(5)
Zn1 O2 C23 C24 -172.2(2)
C21 C22 C23 O2 0.3(6)
C21 C22 C23 C24 -174.9(3)
O2 C23 C24 C27 147.1(4)
C22 C23 C24 C27 -37.0(5)
O2 C23 C24 C26 -90.1(4)
C22 C23 C24 C26 85.7(5)
O2 C23 C24 C25 27.5(4)
C22 C23 C24 C25 -156.7(4)
N6 N5 C29 C30 0.4(4)
C17 N5 C29 C30 -179.9(3)
N6 N5 C29 C28 176.7(3)
C17 N5 C29 C28 -3.6(6)
N5 C29 C30 C31 -0.7(4)
C28 C29 C30 C31 -176.7(4)
N5 N6 C31 C30 -0.5(4)
Zn2 N6 C31 C30 -169.9(2)
N5 N6 C31 C32 -179.2(3)
Zn2 N6 C31 C32 11.4(5)
C29 C30 C31 N6 0.8(4)
C29 C30 C31 C32 179.3(4)
O2 Zn1 C33 C34 -125.1(3)
O1 Zn1 C33 C34 -3.0(4)
N4 Zn1 C33 C34 124.9(3)
O1 Zn2 C35 C36 -145.5(3)
N1 Zn2 C35 C36 -54.1(4)
N6 Zn2 C35 C36 117.6(3)
N3 Zn2 C35 C36 22.5(4)
